data_2207036
loop_
_publ_author_name
'Wang, Zhi-Guo'
'Chen, Ai-Hua'
'Hu, Sheng-Li'
'Wu, An-Xin'

_publ_section_title
;
 (2<i>RS</i>,3<i>SR</i>)-Diethyl 2,3-bis(3,4-dimethoxybenzoyl)succinate
;
_journal_coeditor_code OB6580
_journal_issue 10
_journal_name_full 'Acta Crystallographica Section E'
_journal_page_first o3172
_journal_page_last o3173
_journal_paper_doi 10.1107/S160053680502756X
_journal_volume 61
_journal_year 2005
_chemical_formula_iupac 'C26 H30 O10'
_chemical_formula_moiety 'C26 H30 O10'
_chemical_formula_sum 'C26 H30 O10'
_chemical_formula_weight 502.50
_chemical_name_systematic
;
(2RS,3SR)-Diethyl 2,3-bis(3,4-dimethoxybenzoyl)succinate
;
_space_group_IT_number 2
_symmetry_cell_setting triclinic
_symmetry_space_group_name_Hall '-P 1'
_symmetry_space_group_name_H-M 'P -1'
_atom_sites_solution_hydrogens geom
_atom_sites_solution_primary direct
_atom_sites_solution_secondary difmap
_cell_angle_alpha 80.306(2)
_cell_angle_beta 75.645(2)
_cell_angle_gamma 75.245(2)
_cell_formula_units_Z 1
_cell_length_a 8.5045(10)
_cell_length_b 8.5868(10)
_cell_length_c 9.0850(11)
_cell_measurement_reflns_used 2590
_cell_measurement_temperature 292(2)
_cell_measurement_theta_max 25.15
_cell_measurement_theta_min 2.75
_cell_volume 617.60(13)
_computing_cell_refinement 'SAINT-Plus (Bruker, 2001)'
_computing_data_collection 'SMART (Bruker, 2001)'
_computing_data_reduction SAINT-Plus
_computing_molecular_graphics 'PLATON (Spek, 2003)'
_computing_publication_material PLATON
_computing_structure_refinement 'SHELXL97 (Sheldrick, 1997)'
_computing_structure_solution 'SHELXS97 (Sheldrick, 1997)'
_diffrn_ambient_temperature 292(2)
_diffrn_measured_fraction_theta_full 0.984
_diffrn_measured_fraction_theta_max 0.984
_diffrn_measurement_device_type 'Bruker SMART CCD area-detector'
_diffrn_measurement_method '\f and \w'
_diffrn_radiation_monochromator graphite
_diffrn_radiation_source 'fine-focus sealed tube'
_diffrn_radiation_type MoK\a
_diffrn_radiation_wavelength 0.71073
_diffrn_reflns_av_R_equivalents 0.0138
_diffrn_reflns_av_sigmaI/netI 0.0241
_diffrn_reflns_limit_h_max 10
_diffrn_reflns_limit_h_min -9
_diffrn_reflns_limit_k_max 10
_diffrn_reflns_limit_k_min -8
_diffrn_reflns_limit_l_max 10
_diffrn_reflns_limit_l_min -10
_diffrn_reflns_number 3501
_diffrn_reflns_theta_full 25.00
_diffrn_reflns_theta_max 25.00
_diffrn_reflns_theta_min 2.33
_exptl_absorpt_coefficient_mu 0.104
_exptl_absorpt_correction_type none
_exptl_crystal_colour colorless
_exptl_crystal_density_diffrn 1.351
_exptl_crystal_density_method 'not measured'
_exptl_crystal_description block
_exptl_crystal_F_000 266
_exptl_crystal_size_max 0.40
_exptl_crystal_size_mid 0.20
_exptl_crystal_size_min 0.20
_refine_diff_density_max 0.288
_refine_diff_density_min -0.218
_refine_ls_extinction_method none
_refine_ls_goodness_of_fit_ref 1.064
_refine_ls_hydrogen_treatment constr
_refine_ls_matrix_type full
_refine_ls_number_parameters 166
_refine_ls_number_reflns 2140
_refine_ls_number_restraints 0
_refine_ls_restrained_S_all 1.064
_refine_ls_R_factor_all 0.0509
_refine_ls_R_factor_gt 0.0455
_refine_ls_shift/su_max 0.000
_refine_ls_shift/su_mean 0.000
_refine_ls_structure_factor_coef Fsqd
_refine_ls_weighting_details 'calc w = 1/[\s^2^(Fo^2^)+(0.075P)^2^+0.1199P] where P = (Fo^2^+2Fc^2^)/3'
_refine_ls_weighting_scheme calc
_refine_ls_wR_factor_gt 0.1263
_refine_ls_wR_factor_ref 0.1325
_reflns_number_gt 1851
_reflns_number_total 2140
_reflns_threshold_expression I>2\s(I)
_cod_data_source_file ob6580.cif
_cod_data_source_block I
_cod_depositor_comments
;
The following automatic conversions were performed:
'_symmetry_cell_setting' value 'Triclinic' changed to 'triclinic'
according to '/home/saulius/struct/CIF-dictionaries/cif_core.dic'
dictionary named 'cif_core.dic' version 2.4.1 from 2010-06-29.

Automatic conversion script
Id: cif_fix_enum 1527 2010-12-29 10:47:43Z saulius 

The following automatic conversions were performed:

'_symmetry_cell_setting' value 'Triclinic' changed to 'triclinic'
according to /home/saulius/struct/CIF-dictionaries/cif_core.dic
dictionary named 'cif_core.dic' version 2.4.1 from 2010-06-29.

Automatic conversion script
Id: cif_fix_values 1715 2011-07-08 13:25:40Z adriana 
;
_cod_database_code 2207036
_cod_database_fobs_code 2207036

loop_
_symmetry_equiv_pos_as_xyz
'x, y, z'
'-x, -y, -z'

loop_
_atom_site_label
_atom_site_fract_x
_atom_site_fract_y
_atom_site_fract_z
_atom_site_U_iso_or_equiv
_atom_site_adp_type
_atom_site_calc_flag
_atom_site_refinement_flags
_atom_site_occupancy
_atom_site_type_symbol
C1 0.1862(3) 0.3223(2) 0.3486(2) 0.0682(6) Uani d . 1 C
H1A 0.2946 0.2538 0.3194 0.102 Uiso calc R 1 H
H1B 0.1356 0.3547 0.2616 0.102 Uiso calc R 1 H
H1C 0.1181 0.2640 0.4277 0.102 Uiso calc R 1 H
C2 0.2224(3) 0.8657(2) 0.5539(2) 0.0610(5) Uani d . 1 C
H2A 0.1509 0.8745 0.6535 0.092 Uiso calc R 1 H
H2B 0.1828 0.9558 0.4841 0.092 Uiso calc R 1 H
H2C 0.3336 0.8661 0.5592 0.092 Uiso calc R 1 H
C3 0.26736(19) 0.43624(19) 0.53013(17) 0.0410(4) Uani d . 1 C
C4 0.27992(19) 0.57737(19) 0.58281(18) 0.0415(4) Uani d . 1 C
C5 0.3491(2) 0.5628(2) 0.70841(18) 0.0447(4) Uani d . 1 C
H5 0.3594 0.6551 0.7427 0.054 Uiso calc R 1 H
C6 0.40328(19) 0.41121(19) 0.78359(18) 0.0434(4) Uani d . 1 C
H6 0.4502 0.4027 0.8676 0.052 Uiso calc R 1 H
C7 0.38818(18) 0.27226(19) 0.73467(17) 0.0401(4) Uani d . 1 C
C8 0.32020(19) 0.28753(19) 0.60581(17) 0.0415(4) Uani d . 1 C
H8 0.3109 0.1950 0.5713 0.050 Uiso calc R 1 H
C9 0.4371(2) 0.1073(2) 0.81095(19) 0.0465(4) Uani d . 1 C
C10 0.5136(2) 0.07973(19) 0.95268(18) 0.0436(4) Uani d . 1 C
H10 0.4619 0.1696 1.0150 0.052 Uiso calc R 1 H
C11 0.6994(2) 0.0729(2) 0.89667(18) 0.0460(4) Uani d . 1 C
C12 0.9123(2) 0.2176(2) 0.8534(2) 0.0600(5) Uani d . 1 C
H12A 0.9273 0.2601 0.7462 0.072 Uiso calc R 1 H
H12B 0.9868 0.1119 0.8625 0.072 Uiso calc R 1 H
C13 0.9488(3) 0.3280(3) 0.9419(3) 0.0713(6) Uani d . 1 C
H13A 0.8618 0.4247 0.9484 0.107 Uiso calc R 1 H
H13B 1.0531 0.3558 0.8920 0.107 Uiso calc R 1 H
H13C 0.9551 0.2755 1.0429 0.107 Uiso calc R 1 H
O1 0.20140(16) 0.46252(14) 0.40393(14) 0.0559(4) Uani d . 1 O
O2 0.22213(15) 0.71867(14) 0.50181(14) 0.0523(3) Uani d . 1 O
O3 0.4202(2) -0.01003(16) 0.76366(17) 0.0771(5) Uani d . 1 O
O4 0.79541(18) -0.04036(18) 0.83980(19) 0.0752(5) Uani d . 1 O
O5 0.74006(15) 0.20440(15) 0.91485(16) 0.0585(4) Uani d . 1 O

loop_
_atom_site_aniso_label
_atom_site_aniso_U_11
_atom_site_aniso_U_22
_atom_site_aniso_U_33
_atom_site_aniso_U_12
_atom_site_aniso_U_13
_atom_site_aniso_U_23
C1 0.1036(16) 0.0506(11) 0.0680(12) -0.0163(10) -0.0507(11) -0.0078(9)
C2 0.0833(13) 0.0362(9) 0.0668(12) -0.0115(9) -0.0234(10) -0.0066(8)
C3 0.0452(8) 0.0414(9) 0.0394(8) -0.0106(7) -0.0132(6) -0.0052(6)
C4 0.0437(8) 0.0382(9) 0.0427(8) -0.0100(7) -0.0086(6) -0.0044(6)
C5 0.0514(9) 0.0409(9) 0.0468(9) -0.0141(7) -0.0118(7) -0.0113(7)
C6 0.0476(9) 0.0445(9) 0.0422(8) -0.0109(7) -0.0146(7) -0.0080(7)
C7 0.0406(8) 0.0415(9) 0.0401(8) -0.0101(7) -0.0101(6) -0.0060(6)
C8 0.0468(9) 0.0386(9) 0.0439(8) -0.0124(7) -0.0132(7) -0.0079(7)
C9 0.0563(10) 0.0411(9) 0.0486(9) -0.0127(7) -0.0210(7) -0.0060(7)
C10 0.0526(9) 0.0384(9) 0.0453(9) -0.0101(7) -0.0194(7) -0.0060(7)
C11 0.0543(10) 0.0414(9) 0.0454(9) -0.0107(8) -0.0158(7) -0.0060(7)
C12 0.0504(10) 0.0639(12) 0.0672(12) -0.0193(9) -0.0063(8) -0.0106(9)
C13 0.0601(12) 0.0897(16) 0.0735(13) -0.0330(11) -0.0071(10) -0.0208(11)
O1 0.0821(9) 0.0417(7) 0.0549(7) -0.0129(6) -0.0375(6) -0.0025(5)
O2 0.0704(8) 0.0363(6) 0.0549(7) -0.0107(5) -0.0245(6) -0.0032(5)
O3 0.1342(14) 0.0440(8) 0.0783(9) -0.0249(8) -0.0691(9) 0.0007(6)
O4 0.0639(9) 0.0631(9) 0.1015(11) -0.0175(7) -0.0047(8) -0.0319(8)
O5 0.0489(7) 0.0517(8) 0.0805(9) -0.0163(6) -0.0134(6) -0.0159(6)

loop_
_atom_type_symbol
_atom_type_description
_atom_type_scat_dispersion_real
_atom_type_scat_dispersion_imag
_atom_type_scat_source
C C 0.0033 0.0016 'International Tables Vol C Tables 4.2.6.8 and 6.1.1.4'
H H 0.0000 0.0000 'International Tables Vol C Tables 4.2.6.8 and 6.1.1.4'
O O 0.0106 0.0060 'International Tables Vol C Tables 4.2.6.8 and 6.1.1.4'

loop_
_geom_angle_atom_site_label_1
_geom_angle_atom_site_label_2
_geom_angle_atom_site_label_3
_geom_angle_site_symmetry_1
_geom_angle_site_symmetry_3
_geom_angle
_geom_angle_publ_flag
O1 C1 H1A . . 109.5 ?
O1 C1 H1B . . 109.5 ?
H1A C1 H1B . . 109.5 ?
O1 C1 H1C . . 109.5 ?
H1A C1 H1C . . 109.5 ?
H1B C1 H1C . . 109.5 ?
O2 C2 H2A . . 109.5 ?
O2 C2 H2B . . 109.5 ?
H2A C2 H2B . . 109.5 ?
O2 C2 H2C . . 109.5 ?
H2A C2 H2C . . 109.5 ?
H2B C2 H2C . . 109.5 ?
O1 C3 C8 . . 125.18(14) ?
O1 C3 C4 . . 115.11(14) ?
C8 C3 C4 . . 119.70(14) ?
O2 C4 C5 . . 125.31(14) ?
O2 C4 C3 . . 115.30(14) ?
C5 C4 C3 . . 119.39(15) ?
C4 C5 C6 . . 120.36(14) ?
C4 C5 H5 . . 119.8 ?
C6 C5 H5 . . 119.8 ?
C7 C6 C5 . . 120.65(14) ?
C7 C6 H6 . . 119.7 ?
C5 C6 H6 . . 119.7 ?
C6 C7 C8 . . 118.77(14) ?
C6 C7 C9 . . 124.15(14) ?
C8 C7 C9 . . 117.08(14) ?
C3 C8 C7 . . 121.12(14) ?
C3 C8 H8 . . 119.4 ?
C7 C8 H8 . . 119.4 ?
O3 C9 C7 . . 121.36(14) yes
O3 C9 C10 . . 118.22(14) yes
C7 C9 C10 . . 120.41(13) yes
C11 C10 C10 . 2_657 109.95(16) yes
C11 C10 C9 . . 107.63(13) yes
C10 C10 C9 2_657 . 109.94(15) yes
C11 C10 H10 . . 109.8 ?
C10 C10 H10 2_657 . 109.8 ?
C9 C10 H10 . . 109.8 ?
O4 C11 O5 . . 124.53(16) ?
O4 C11 C10 . . 122.83(15) ?
O5 C11 C10 . . 112.63(14) ?
O5 C12 C13 . . 107.63(15) ?
O5 C12 H12A . . 110.2 ?
C13 C12 H12A . . 110.2 ?
O5 C12 H12B . . 110.2 ?
C13 C12 H12B . . 110.2 ?
H12A C12 H12B . . 108.5 ?
C12 C13 H13A . . 109.5 ?
C12 C13 H13B . . 109.5 ?
H13A C13 H13B . . 109.5 ?
C12 C13 H13C . . 109.5 ?
H13A C13 H13C . . 109.5 ?
H13B C13 H13C . . 109.5 ?
C3 O1 C1 . . 116.38(13) ?
C4 O2 C2 . . 118.15(13) ?
C11 O5 C12 . . 117.54(14) ?

loop_
_geom_bond_atom_site_label_1
_geom_bond_atom_site_label_2
_geom_bond_site_symmetry_2
_geom_bond_distance
_geom_bond_publ_flag
C1 O1 . 1.426(2) ?
C1 H1A . 0.9600 ?
C1 H1B . 0.9600 ?
C1 H1C . 0.9600 ?
C2 O2 . 1.422(2) ?
C2 H2A . 0.9600 ?
C2 H2B . 0.9600 ?
C2 H2C . 0.9600 ?
C3 O1 . 1.3592(19) ?
C3 C8 . 1.368(2) ?
C3 C4 . 1.413(2) ?
C4 O2 . 1.353(2) ?
C4 C5 . 1.382(2) ?
C5 C6 . 1.387(2) ?
C5 H5 . 0.9300 ?
C6 C7 . 1.387(2) ?
C6 H6 . 0.9300 ?
C7 C8 . 1.403(2) ?
C7 C9 . 1.474(2) ?
C8 H8 . 0.9300 ?
C9 O3 . 1.2129(19) ?
C9 C10 . 1.540(2) yes
C10 C11 . 1.525(2) yes
C10 C10 2_657 1.528(3) yes
C10 H10 . 0.9800 ?
C11 O4 . 1.198(2) ?
C11 O5 . 1.309(2) ?
C12 O5 . 1.458(2) ?
C12 C13 . 1.474(3) ?
C12 H12A . 0.9700 ?
C12 H12B . 0.9700 ?
C13 H13A . 0.9600 ?
C13 H13B . 0.9600 ?
C13 H13C . 0.9600 ?

loop_
_geom_hbond_atom_site_label_D
_geom_hbond_atom_site_label_H
_geom_hbond_atom_site_label_A
_geom_hbond_site_symmetry_A
_geom_hbond_distance_DH
_geom_hbond_distance_HA
_geom_hbond_distance_DA
_geom_hbond_angle_DHA
_geom_hbond_publ_flag
C13 H13B Cg1 1_455 0.96 2.90 3.820 162 yes

loop_
_geom_torsion_atom_site_label_1
_geom_torsion_atom_site_label_2
_geom_torsion_atom_site_label_3
_geom_torsion_atom_site_label_4
_geom_torsion_site_symmetry_1
_geom_torsion_site_symmetry_4
_geom_torsion
_geom_torsion_publ_flag
O1 C3 C4 O2 . . 1.0(2) ?
C8 C3 C4 O2 . . -179.04(14) ?
O1 C3 C4 C5 . . -178.48(14) ?
C8 C3 C4 C5 . . 1.5(2) ?
O2 C4 C5 C6 . . 179.52(14) ?
C3 C4 C5 C6 . . -1.0(2) ?
C4 C5 C6 C7 . . -0.4(2) ?
C5 C6 C7 C8 . . 1.3(2) ?
C5 C6 C7 C9 . . -177.82(15) ?
O1 C3 C8 C7 . . 179.42(14) ?
C4 C3 C8 C7 . . -0.5(2) ?
C6 C7 C8 C3 . . -0.9(2) ?
C9 C7 C8 C3 . . 178.32(14) ?
C6 C7 C9 O3 . . 179.54(16) ?
C8 C7 C9 O3 . . 0.4(3) ?
C6 C7 C9 C10 . . -1.2(2) ?
C8 C7 C9 C10 . . 179.69(14) ?
O3 C9 C10 C11 . . 95.47(19) yes
C7 C9 C10 C11 . . -83.84(18) yes
O3 C9 C10 C10 . 2_657 -24.3(3) yes
C7 C9 C10 C10 . 2_657 156.42(17) yes
C10 C10 C11 O4 2_657 . 46.7(2) yes
C9 C10 C11 O4 . . -73.1(2) yes
C10 C10 C11 O5 2_657 . -134.67(17) no
C9 C10 C11 O5 . . 105.59(15) no
C8 C3 O1 C1 . . 0.4(2) ?
C4 C3 O1 C1 . . -179.62(16) ?
C5 C4 O2 C2 . . -4.0(2) ?
C3 C4 O2 C2 . . 176.49(14) ?
O4 C11 O5 C12 . . 3.8(3) ?
C10 C11 O5 C12 . . -174.83(15) ?
C13 C12 O5 C11 . . -154.78(17) ?
